data_7033844
loop_
_publ_author_name
'Khavasi, Hamid Reza'
'Mir Mohammad Sadegh, Bahareh'

_publ_section_title
;
 Influence of N-heteroaromatic \p-\p stacking on supramolecular assembly
 and coordination geometry; effect of a single-atom change in the ligand.
;
_journal_issue 12
_journal_name_full 'Dalton transactions (Cambridge, England : 2003)'
_journal_page_first 5488
_journal_page_last 5502
_journal_paper_doi 10.1039/c4dt03518f
_journal_volume 44
_journal_year 2015
_chemical_formula_sum 'C28 H20 Br6 Hg3 N8 O2'
_chemical_formula_weight 1581.69
_chemical_name_systematic
; 
 ? 
;
_space_group_IT_number 14
_symmetry_cell_setting Moniclinic
_symmetry_space_group_name_Hall '-P 2ybc'
_symmetry_space_group_name_H-M 'P 1 21/c 1'
_atom_sites_solution_hydrogens geom
_atom_sites_solution_primary direct
_atom_sites_solution_secondary difmap
_audit_creation_method SHELXL-97
_audit_update_record
;
2014-07-23 deposited with the CCDC.
2015-01-27 downloaded from the CCDC.
;
_cell_angle_alpha 90.00
_cell_angle_beta 91.498(4)
_cell_angle_gamma 90.00
_cell_formula_units_Z 2
_cell_length_a 7.8761(4)
_cell_length_b 7.5061(4)
_cell_length_c 29.2866(14)
_cell_measurement_reflns_used 17823
_cell_measurement_temperature 298(2)
_cell_measurement_theta_max 29.20
_cell_measurement_theta_min 2.59
_cell_volume 1730.80(15)
_computing_cell_refinement 'X-Area 1.31 (Stoe & Cie GmbH, 2005)'
_computing_data_collection 'X-Area 1.31 (Stoe & Cie GmbH, 2005)'
_computing_data_reduction 'X-Area 1.31 (Stoe & Cie GmbH, 2005)'
_computing_molecular_graphics 'ORTEP-3 for Windows (Farrugia, 1997)'
_computing_publication_material 'WinGX (Farrugia, 1999)'
_computing_structure_refinement 'SHELXL-97 (Sheldrick, 1997)'
_computing_structure_solution 'SHELXS-97 (Sheldrick, 1990)'
_diffrn_ambient_temperature 298(2)
_diffrn_detector_area_resol_mean '0.15 mm'
_diffrn_measured_fraction_theta_full 0.994
_diffrn_measured_fraction_theta_max 0.994
_diffrn_measurement_device_type 'STOE IPDS II'
_diffrn_measurement_method 'rotation method'
_diffrn_radiation_monochromator graphite
_diffrn_radiation_source 'fine-focus sealed tube'
_diffrn_radiation_type MoK\a
_diffrn_radiation_wavelength 0.71073
_diffrn_reflns_av_R_equivalents 0.1007
_diffrn_reflns_av_sigmaI/netI 0.0681
_diffrn_reflns_limit_h_max 10
_diffrn_reflns_limit_h_min -10
_diffrn_reflns_limit_k_max 10
_diffrn_reflns_limit_k_min -10
_diffrn_reflns_limit_l_max 40
_diffrn_reflns_limit_l_min -34
_diffrn_reflns_number 17823
_diffrn_reflns_theta_full 29.20
_diffrn_reflns_theta_max 29.20
_diffrn_reflns_theta_min 2.59
_diffrn_standards_number 0
_exptl_absorpt_coefficient_mu 20.240
_exptl_absorpt_correction_T_max 0.4646
_exptl_absorpt_correction_T_min 0.3712
_exptl_absorpt_correction_type numerical
_exptl_absorpt_process_details 'shape of crystal determined optically'
_exptl_crystal_colour Colorless
_exptl_crystal_density_diffrn 3.035
_exptl_crystal_density_method 'not measured'
_exptl_crystal_description Needle
_exptl_crystal_F_000 1420
_exptl_crystal_size_max 0.22
_exptl_crystal_size_mid 0.05
_exptl_crystal_size_min 0.04
_refine_diff_density_max 1.736
_refine_diff_density_min -1.329
_refine_diff_density_rms 0.217
_refine_ls_extinction_method none
_refine_ls_goodness_of_fit_ref 1.107
_refine_ls_hydrogen_treatment constr
_refine_ls_matrix_type full
_refine_ls_number_parameters 214
_refine_ls_number_reflns 4654
_refine_ls_number_restraints 0
_refine_ls_restrained_S_all 1.107
_refine_ls_R_factor_all 0.0901
_refine_ls_R_factor_gt 0.0595
_refine_ls_shift/su_max 0.007
_refine_ls_shift/su_mean 0.001
_refine_ls_structure_factor_coef Fsqd
_refine_ls_weighting_details 'calc w=1/[\s^2^(Fo^2^)+(0.0411P)^2^+0.0000P] where P=(Fo^2^+2Fc^2^)/3'
_refine_ls_weighting_scheme calc
_refine_ls_wR_factor_gt 0.1024
_refine_ls_wR_factor_ref 0.1121
_reflns_number_gt 3513
_reflns_number_total 4654
_reflns_threshold_expression >2sigma(I)
_cod_data_source_file c4dt03518f2.cif
_cod_data_source_block d:\determination\solution\672\kh672
_cod_depositor_comments 'Adding full bibliography for 7033842--7033846.cif.'
_cod_original_sg_symbol_H-M P21/c
_cod_database_code 7033844

loop_
_symmetry_equiv_pos_as_xyz
'x, y, z'
'-x, y+1/2, -z+1/2'
'-x, -y, -z'
'x, -y-1/2, z-1/2'

loop_
_atom_site_label
_atom_site_type_symbol
_atom_site_fract_x
_atom_site_fract_y
_atom_site_fract_z
_atom_site_U_iso_or_equiv
_atom_site_adp_type
_atom_site_occupancy
_atom_site_symmetry_multiplicity
_atom_site_calc_flag
_atom_site_refinement_flags
C1 C 1.6451(12) 1.5439(12) -0.1414(3) 0.0324(19) Uani 1 1 d .
H1 H 1.6694 1.5890 -0.1700 0.039 Uiso 1 1 calc R
C2 C 1.7652(12) 1.5571(13) -0.1064(3) 0.034(2) Uani 1 1 d .
H2 H 1.8687 1.6108 -0.1123 0.041 Uiso 1 1 calc R
C3 C 1.5884(11) 1.4219(13) -0.0573(3) 0.0327(19) Uani 1 1 d .
H3 H 1.5645 1.3777 -0.0286 0.039 Uiso 1 1 calc R
C4 C 1.4660(10) 1.4099(11) -0.0926(3) 0.0279(17) Uani 1 1 d .
C5 C 1.2993(11) 1.3207(12) -0.0840(3) 0.0313(18) Uani 1 1 d .
C6 C 1.0440(10) 1.2117(11) -0.1251(3) 0.0288(18) Uani 1 1 d .
C7 C 0.9577(11) 1.2136(12) -0.1676(3) 0.0324(19) Uani 1 1 d .
H7 H 1.0117 1.2644 -0.1923 0.039 Uiso 1 1 calc R
C8 C 0.7208(10) 1.0715(11) -0.1395(3) 0.0264(16) Uani 1 1 d .
C9 C 0.5527(11) 1.0035(12) -0.1454(3) 0.0334(18) Uani 1 1 d .
H9 H 0.4976 1.0094 -0.1738 0.040 Uiso 1 1 calc R
C10 C 0.4725(12) 0.9294(13) -0.1090(3) 0.036(2) Uani 1 1 d .
H10 H 0.3624 0.8864 -0.1131 0.044 Uiso 1 1 calc R
C11 C 0.5521(12) 0.9168(12) -0.0659(3) 0.0343(19) Uani 1 1 d .
H11 H 0.4942 0.8677 -0.0416 0.041 Uiso 1 1 calc R
C12 C 0.7158(12) 0.9770(11) -0.0592(3) 0.0322(19) Uani 1 1 d .
H12 H 0.7701 0.9641 -0.0308 0.039 Uiso 1 1 calc R
C13 C 0.8020(11) 1.0588(11) -0.0957(3) 0.0285(17) Uani 1 1 d .
C14 C 0.9645(10) 1.1297(11) -0.0895(3) 0.0291(17) Uani 1 1 d .
H14 H 1.0197 1.1214 -0.0611 0.035 Uiso 1 1 calc R
N1 N 1.4944(9) 1.4678(10) -0.1348(3) 0.0327(16) Uani 1 1 d .
N2 N 1.7389(9) 1.4959(10) -0.0645(3) 0.0329(16) Uani 1 1 d .
N3 N 1.2034(9) 1.2952(9) -0.1223(2) 0.0295(15) Uani 1 1 d .
H3B H 1.2439 1.3340 -0.1474 0.035 Uiso 1 1 calc R
N4 N 0.8029(9) 1.1466(10) -0.1746(2) 0.0297(15) Uani 1 1 d .
O1 O 1.2627(8) 1.2718(9) -0.0456(2) 0.0408(15) Uani 1 1 d .
Hg1 Hg 2.0000 1.5000 0.0000 0.03557(14) Uani 1 2 d S
Hg2 Hg 0.67691(5) 1.18337(6) -0.248197(14) 0.04707(13) Uani 1 1 d .
Br1 Br 1.86327(12) 1.26658(14) 0.04291(4) 0.0424(2) Uani 1 1 d .
Br2 Br 0.90976(18) 1.2256(2) -0.30149(5) 0.0747(4) Uani 1 1 d .
Br3 Br 0.37155(13) 1.27921(14) -0.24323(3) 0.0426(2) Uani 1 1 d .

loop_
_atom_site_aniso_label
_atom_site_aniso_U_11
_atom_site_aniso_U_22
_atom_site_aniso_U_33
_atom_site_aniso_U_23
_atom_site_aniso_U_13
_atom_site_aniso_U_12
C1 0.037(5) 0.038(5) 0.022(4) 0.002(3) 0.002(3) -0.008(4)
C2 0.029(4) 0.036(5) 0.038(5) -0.001(4) 0.002(4) -0.007(4)
C3 0.030(4) 0.038(5) 0.030(4) -0.004(4) -0.001(3) -0.003(4)
C4 0.023(4) 0.021(4) 0.040(5) -0.002(3) 0.001(3) -0.001(3)
C5 0.030(4) 0.025(4) 0.039(5) 0.000(4) -0.005(3) 0.002(3)
C6 0.020(4) 0.031(4) 0.035(5) 0.000(4) -0.003(3) -0.004(3)
C7 0.027(4) 0.041(5) 0.030(4) -0.002(4) 0.001(3) -0.005(4)
C8 0.023(4) 0.026(4) 0.031(4) -0.007(3) 0.005(3) 0.002(3)
C9 0.029(4) 0.038(5) 0.033(4) -0.005(4) -0.004(3) 0.001(4)
C10 0.030(5) 0.036(5) 0.043(5) -0.004(4) -0.001(4) -0.003(4)
C11 0.041(5) 0.030(5) 0.032(5) -0.003(4) 0.008(4) -0.009(4)
C12 0.037(5) 0.027(4) 0.034(5) 0.007(3) 0.003(4) 0.001(3)
C13 0.031(4) 0.019(4) 0.035(5) 0.003(3) -0.004(3) 0.007(3)
C14 0.029(4) 0.028(4) 0.030(4) 0.004(3) -0.006(3) 0.000(3)
N1 0.031(4) 0.034(4) 0.033(4) 0.002(3) -0.003(3) -0.004(3)
N2 0.026(4) 0.037(4) 0.035(4) 0.005(3) -0.005(3) -0.007(3)
N3 0.027(3) 0.035(4) 0.026(3) 0.003(3) -0.003(3) -0.008(3)
N4 0.029(4) 0.034(4) 0.026(3) -0.001(3) -0.001(3) -0.003(3)
O1 0.033(3) 0.054(4) 0.035(4) 0.004(3) -0.001(3) -0.007(3)
Hg1 0.0376(3) 0.0336(2) 0.0355(3) 0.0066(2) 0.0014(2) -0.0106(2)
Hg2 0.0360(2) 0.0665(3) 0.0386(2) 0.0020(2) -0.00057(15) -0.00328(19)
Br1 0.0375(5) 0.0429(5) 0.0466(5) 0.0155(4) -0.0021(4) -0.0133(4)
Br2 0.0582(8) 0.1030(11) 0.0641(8) 0.0046(8) 0.0235(6) -0.0162(7)
Br3 0.0388(5) 0.0524(6) 0.0366(5) 0.0016(4) -0.0010(4) 0.0073(4)

loop_
_atom_type_symbol
_atom_type_description
_atom_type_scat_dispersion_real
_atom_type_scat_dispersion_imag
_atom_type_scat_source
C C 0.0033 0.0016 'International Tables Vol C Tables 4.2.6.8 and 6.1.1.4'
H H 0.0000 0.0000 'International Tables Vol C Tables 4.2.6.8 and 6.1.1.4'
N N 0.0061 0.0033 'International Tables Vol C Tables 4.2.6.8 and 6.1.1.4'
O O 0.0106 0.0060 'International Tables Vol C Tables 4.2.6.8 and 6.1.1.4'
Hg Hg -2.3894 9.2266 'International Tables Vol C Tables 4.2.6.8 and 6.1.1.4'
Br Br -0.2901 2.4595 'International Tables Vol C Tables 4.2.6.8 and 6.1.1.4'

loop_
_geom_angle_atom_site_label_1
_geom_angle_atom_site_label_2
_geom_angle_atom_site_label_3
_geom_angle
_geom_angle_site_symmetry_1
_geom_angle_site_symmetry_3
N1 C1 C2 121.2(8) . .
N1 C1 H1 119.4 . .
C2 C1 H1 119.4 . .
N2 C2 C1 122.6(8) . .
N2 C2 H2 118.7 . .
C1 C2 H2 118.7 . .
N2 C3 C4 120.8(8) . .
N2 C3 H3 119.6 . .
C4 C3 H3 119.6 . .
N1 C4 C3 122.3(8) . .
N1 C4 C5 118.0(7) . .
C3 C4 C5 119.7(8) . .
O1 C5 N3 125.5(8) . .
O1 C5 C4 121.1(8) . .
N3 C5 C4 113.4(8) . .
C14 C6 C7 117.2(7) . .
C14 C6 N3 125.3(8) . .
C7 C6 N3 117.5(8) . .
N4 C7 C6 123.7(8) . .
N4 C7 H7 118.2 . .
C6 C7 H7 118.2 . .
N4 C8 C13 120.1(8) . .
N4 C8 C9 121.3(8) . .
C13 C8 C9 118.7(8) . .
C10 C9 C8 119.8(8) . .
C10 C9 H9 120.1 . .
C8 C9 H9 120.1 . .
C9 C10 C11 121.7(9) . .
C9 C10 H10 119.2 . .
C11 C10 H10 119.2 . .
C12 C11 C10 120.1(8) . .
C12 C11 H11 119.9 . .
C10 C11 H11 119.9 . .
C11 C12 C13 120.0(9) . .
C11 C12 H12 120.0 . .
C13 C12 H12 120.0 . .
C14 C13 C12 121.5(8) . .
C14 C13 C8 118.8(8) . .
C12 C13 C8 119.7(8) . .
C6 C14 C13 120.5(8) . .
C6 C14 H14 119.8 . .
C13 C14 H14 119.8 . .
C1 N1 C4 116.3(7) . .
C3 N2 C2 116.8(8) . .
C5 N3 C6 126.4(7) . .
C5 N3 H3B 116.8 . .
C6 N3 H3B 116.8 . .
C7 N4 C8 119.7(7) . .
C7 N4 Hg2 117.2(6) . .
C8 N4 Hg2 122.9(6) . .
Br1 Hg1 Br1 180.00(3) 3_985 .
N4 Hg2 Br2 106.93(17) . .
N4 Hg2 Br3 111.05(17) . .
Br2 Hg2 Br3 136.80(5) . .
N4 Hg2 Br3 90.44(18) . 2_644
Br2 Hg2 Br3 99.72(5) . 2_644
Br3 Hg2 Br3 99.81(3) . 2_644
Hg2 Br3 Hg2 113.26(4) . 2_654

loop_
_geom_bond_atom_site_label_1
_geom_bond_atom_site_label_2
_geom_bond_distance
_geom_bond_site_symmetry_2
C1 N1 1.335(12) .
C1 C2 1.380(13) .
C1 H1 0.9300 .
C2 N2 1.331(12) .
C2 H2 0.9300 .
C3 N2 1.330(11) .
C3 C4 1.397(12) .
C3 H3 0.9300 .
C4 N1 1.336(11) .
C4 C5 1.500(12) .
C5 O1 1.224(11) .
C5 N3 1.349(11) .
C6 C14 1.376(12) .
C6 C7 1.401(12) .
C6 N3 1.404(10) .
C7 N4 1.329(11) .
C7 H7 0.9300 .
C8 N4 1.352(11) .
C8 C13 1.421(12) .
C8 C9 1.425(12) .
C9 C10 1.371(13) .
C9 H9 0.9300 .
C10 C11 1.398(13) .
C10 H10 0.9300 .
C11 C12 1.375(13) .
C11 H11 0.9300 .
C12 C13 1.420(12) .
C12 H12 0.9300 .
C13 C14 1.394(12) .
C14 H14 0.9300 .
N3 H3B 0.8600 .
N4 Hg2 2.366(7) .
Hg1 Br1 2.4247(9) 3_985
Hg1 Br1 2.4247(9) .
Hg2 Br2 2.4597(13) .
Hg2 Br3 2.5181(11) .
Hg2 Br3 3.0670(12) 2_644
Br3 Hg2 3.0670(12) 2_654

loop_
_geom_torsion_atom_site_label_1
_geom_torsion_atom_site_label_2
_geom_torsion_atom_site_label_3
_geom_torsion_atom_site_label_4
_geom_torsion
_geom_torsion_site_symmetry_1
_geom_torsion_site_symmetry_4
N1 C1 C2 N2 -0.1(15) . .
N2 C3 C4 N1 1.4(14) . .
N2 C3 C4 C5 178.1(8) . .
N1 C4 C5 O1 -176.8(8) . .
C3 C4 C5 O1 6.4(13) . .
N1 C4 C5 N3 6.0(11) . .
C3 C4 C5 N3 -170.9(8) . .
C14 C6 C7 N4 2.5(14) . .
N3 C6 C7 N4 -176.9(8) . .
N4 C8 C9 C10 -179.5(8) . .
C13 C8 C9 C10 0.6(13) . .
C8 C9 C10 C11 -0.6(14) . .
C9 C10 C11 C12 -1.0(14) . .
C10 C11 C12 C13 2.6(14) . .
C11 C12 C13 C14 176.6(8) . .
C11 C12 C13 C8 -2.6(13) . .
N4 C8 C13 C14 1.8(12) . .
C9 C8 C13 C14 -178.2(8) . .
N4 C8 C13 C12 -179.0(7) . .
C9 C8 C13 C12 1.0(12) . .
C7 C6 C14 C13 -2.6(13) . .
N3 C6 C14 C13 176.7(8) . .
C12 C13 C14 C6 -178.6(8) . .
C8 C13 C14 C6 0.6(13) . .
C2 C1 N1 C4 1.6(13) . .
C3 C4 N1 C1 -2.2(13) . .
C5 C4 N1 C1 -179.0(8) . .
C4 C3 N2 C2 0.2(13) . .
C1 C2 N2 C3 -0.8(14) . .
O1 C5 N3 C6 1.2(15) . .
C4 C5 N3 C6 178.3(8) . .
C14 C6 N3 C5 -5.2(14) . .
C7 C6 N3 C5 174.1(8) . .
C6 C7 N4 C8 -0.1(13) . .
C6 C7 N4 Hg2 176.0(7) . .
C13 C8 N4 C7 -2.1(12) . .
C9 C8 N4 C7 178.0(8) . .
C13 C8 N4 Hg2 -177.9(6) . .
C9 C8 N4 Hg2 2.2(11) . .
C7 N4 Hg2 Br2 23.5(7) . .
C8 N4 Hg2 Br2 -160.6(6) . .
C7 N4 Hg2 Br3 -135.5(6) . .
C8 N4 Hg2 Br3 40.4(7) . .
C7 N4 Hg2 Br3 123.8(6) . 2_644
C8 N4 Hg2 Br3 -60.3(6) . 2_644
N4 Hg2 Br3 Hg2 96.46(19) . 2_654
Br2 Hg2 Br3 Hg2 -53.51(8) . 2_654
Br3 Hg2 Br3 Hg2 -169.25(5) 2_644 2_654
